data_7227987
loop_
_publ_author_name
'Hummel, Michael'
'Markiewicz, Marta'
'Stolte, Stefan'
'Noisternig, Michael Franz'
'Braun, Doris Elfriede'
'Gelbrich, Thomas'
'Griesser, Ulrich J.'
'Partl, Gabriel Julian'
'Naier, Benjamin Florian'
'Wurst, Klaus'
'Kr\"uger, Biljana'
'Kopacka, Holger'
'Laus, Gerhard'
'Huppertz, Hubert'
'Schottenberger, Herwig'

_publ_section_title
;
 Phase-out-compliant fluorosurfactants: Unique methimazolium derivatives
 including room temperature ionic liquids
;
_journal_name_full 'Green Chem.'
_journal_paper_doi 10.1039/C7GC00571G
_journal_year 2017
_chemical_formula_moiety '2(C12 H10 F13 N2 S 1+), Si F6 2-'
_chemical_formula_sum 'C24 H20 F32 N4 S2 Si'
_chemical_formula_weight 1064.65
_space_group_crystal_system monoclinic
_space_group_IT_number 14
_space_group_name_Hall '-P 2ybc'
_space_group_name_H-M_alt 'P 1 21/c 1'
_symmetry_space_group_name_Hall '-P 2ybc'
_symmetry_space_group_name_H-M 'P 1 21/c 1'
_atom_sites_solution_hydrogens mixed
_audit_creation_method SHELXL-2014/6
_audit_update_record
;
2016-01-25 deposited with the CCDC.
2017-04-03 downloaded from the CCDC.
;
_cell_angle_alpha 90
_cell_angle_beta 102.185(9)
_cell_angle_gamma 90
_cell_formula_units_Z 2
_cell_length_a 18.463(5)
_cell_length_b 8.901(3)
_cell_length_c 11.595(3)
_cell_measurement_reflns_used 3474
_cell_measurement_temperature 173(2)
_cell_measurement_theta_max 24.9
_cell_measurement_theta_min 2.5
_cell_volume 1862.6(9)
_computing_cell_refinement 'Bruker SAINT-V 8.34A'
_computing_data_collection 'Bruker Apex II'
_computing_data_reduction 'Bruker SAINT-V 8.34A'
_computing_structure_refinement 'SHELXL-2014/7 (Sheldrick, 2014)'
_computing_structure_solution 'Bruker Apex II'
_diffrn_ambient_temperature 173(2)
_diffrn_detector_area_resol_mean 10.4
_diffrn_measured_fraction_theta_full 0.957
_diffrn_measured_fraction_theta_max 0.969
_diffrn_measurement_device_type 'Bruker D8 QUEST PHOTON 100'
_diffrn_measurement_method '\f and \w scans'
_diffrn_radiation_monochromator 'multi layered optics'
_diffrn_radiation_type MoK\a
_diffrn_radiation_wavelength 0.71073
_diffrn_reflns_av_R_equivalents 0.1063
_diffrn_reflns_av_unetI/netI 0.0880
_diffrn_reflns_Laue_measured_fraction_full 0.957
_diffrn_reflns_Laue_measured_fraction_max 0.969
_diffrn_reflns_limit_h_max 21
_diffrn_reflns_limit_h_min -21
_diffrn_reflns_limit_k_max 10
_diffrn_reflns_limit_k_min -10
_diffrn_reflns_limit_l_max 13
_diffrn_reflns_limit_l_min -13
_diffrn_reflns_number 14436
_diffrn_reflns_point_group_measured_fraction_full 0.957
_diffrn_reflns_point_group_measured_fraction_max 0.969
_diffrn_reflns_theta_full 25.242
_diffrn_reflns_theta_max 25.124
_diffrn_reflns_theta_min 2.257
_diffrn_source 'Incoatec Microfocus'
_exptl_absorpt_coefficient_mu 0.364
_exptl_absorpt_correction_T_max 0.942
_exptl_absorpt_correction_T_min 0.805
_exptl_absorpt_correction_type multi-scan
_exptl_absorpt_process_details 'Bruker DIFABS-2014/5)'
_exptl_crystal_colour colourless
_exptl_crystal_density_diffrn 1.898
_exptl_crystal_description prism
_exptl_crystal_F_000 1052
_exptl_crystal_size_max 0.130
_exptl_crystal_size_mid 0.040
_exptl_crystal_size_min 0.040
_refine_diff_density_max 0.928
_refine_diff_density_min -0.428
_refine_diff_density_rms 0.108
_refine_ls_extinction_method none
_refine_ls_goodness_of_fit_ref 1.050
_refine_ls_hydrogen_treatment mixed
_refine_ls_matrix_type full
_refine_ls_number_parameters 290
_refine_ls_number_reflns 3229
_refine_ls_number_restraints 1
_refine_ls_restrained_S_all 1.050
_refine_ls_R_factor_all 0.1554
_refine_ls_R_factor_gt 0.0902
_refine_ls_shift/su_max 0.000
_refine_ls_shift/su_mean 0.000
_refine_ls_structure_factor_coef Fsqd
_refine_ls_weighting_details 'w=1/[\s^2^(Fo^2^)+(0.0955P)^2^+11.6698P] where P=(Fo^2^+2Fc^2^)/3'
_refine_ls_weighting_scheme calc
_refine_ls_wR_factor_gt 0.2128
_refine_ls_wR_factor_ref 0.2515
_reflns_Friedel_coverage 0.000
_reflns_number_gt 1900
_reflns_number_total 3229
_reflns_threshold_expression 'I > 2\s(I)'
_cod_data_source_file c7gc00571g2.cif
_cod_data_source_block shelx
_cod_database_code 7227987
_shelx_space_group_comment
;
The symmetry employed for this shelxl refinement is uniquely defined
by the following loop, which should always be used as a source of
symmetry information in preference to the above space-group names.
They are only intended as comments.
;
_shelx_estimated_absorpt_t_min 0.954
_shelx_estimated_absorpt_t_max 0.986
_shelxl_version_number 2014/6

loop_
_space_group_symop_operation_xyz
'x, y, z'
'-x, y+1/2, -z+1/2'
'-x, -y, -z'
'x, -y-1/2, z-1/2'

loop_
_atom_site_label
_atom_site_type_symbol
_atom_site_fract_x
_atom_site_fract_y
_atom_site_fract_z
_atom_site_U_iso_or_equiv
_atom_site_adp_type
_atom_site_occupancy
_atom_site_site_symmetry_order
_atom_site_calc_flag
_atom_site_refinement_flags_posn
_atom_site_refinement_flags_adp
_atom_site_refinement_flags_occupancy
S1 S 0.33675(13) 1.0146(2) 0.58041(16) 0.0416(6) Uani 1 1 d . . .
Si1 Si 0.5000 0.5000 0.5000 0.0303(7) Uani 1 2 d S . P
F1 F 0.2635(3) 0.6183(6) 0.7393(4) 0.0575(14) Uani 1 1 d . . .
F2 F 0.2002(3) 0.7766(6) 0.6155(5) 0.0567(14) Uani 1 1 d . . .
F3 F 0.2483(3) 0.4024(5) 0.5768(5) 0.0599(14) Uani 1 1 d . . .
F4 F 0.1450(3) 0.4985(6) 0.6068(5) 0.0644(15) Uani 1 1 d . . .
F5 F 0.2349(3) 0.5302(6) 0.3718(4) 0.0523(13) Uani 1 1 d . . .
F6 F 0.1459(3) 0.6776(5) 0.3997(4) 0.0559(13) Uani 1 1 d . . .
F7 F 0.1421(3) 0.2849(5) 0.4048(5) 0.0691(16) Uani 1 1 d . . .
F8 F 0.0541(3) 0.4493(6) 0.3995(5) 0.0573(14) Uani 1 1 d . . .
F9 F 0.1603(3) 0.3583(7) 0.1956(6) 0.083(2) Uani 1 1 d . . .
F10 F 0.0921(3) 0.5597(6) 0.1884(4) 0.0670(16) Uani 1 1 d . . .
F11 F 0.0357(4) 0.1947(8) 0.2146(7) 0.100(2) Uani 1 1 d . . .
F12 F -0.0278(3) 0.3959(8) 0.1843(6) 0.084(2) Uani 1 1 d . . .
F13 F 0.0305(4) 0.3184(9) 0.0565(6) 0.098(2) Uani 1 1 d . . .
F14 F 0.4227(3) 0.5510(5) 0.4068(4) 0.0445(12) Uani 1 1 d . . .
F15 F 0.5482(3) 0.6199(4) 0.4338(3) 0.0417(12) Uani 1 1 d . . .
F16 F 0.4859(3) 0.6409(4) 0.5924(3) 0.0384(11) Uani 1 1 d . . .
C1 C 0.3853(4) 0.9925(7) 0.4694(6) 0.0314(17) Uani 1 1 d . . .
C2 C 0.4566(4) 0.9129(8) 0.3503(6) 0.0347(18) Uani 1 1 d . . .
H2 H 0.4895 0.8525 0.3173 0.042 Uiso 1 1 calc R U .
C3 C 0.4260(4) 1.0432(8) 0.3074(6) 0.0352(18) Uani 1 1 d . . .
H3 H 0.4339 1.0930 0.2386 0.042 Uiso 1 1 calc R U .
C4 C 0.3335(5) 1.2272(8) 0.3627(7) 0.044(2) Uani 1 1 d . . .
H4A H 0.2820 1.1987 0.3603 0.066 Uiso 1 1 calc R U .
H4B H 0.3371 1.2745 0.2878 0.066 Uiso 1 1 calc R U .
H4C H 0.3501 1.2982 0.4274 0.066 Uiso 1 1 calc R U .
C5 C 0.3558(5) 0.8361(8) 0.6527(7) 0.040(2) Uani 1 1 d . . .
H5A H 0.4099 0.8185 0.6686 0.048 Uiso 1 1 calc R U .
H5B H 0.3408 0.8409 0.7297 0.048 Uiso 1 1 calc R U .
C6 C 0.3169(4) 0.7020(8) 0.5834(7) 0.0369(18) Uani 1 1 d . . .
H6A H 0.3051 0.7269 0.4983 0.044 Uiso 1 1 calc R U .
H6B H 0.3509 0.6147 0.5947 0.044 Uiso 1 1 calc R U .
C7 C 0.2467(5) 0.6602(10) 0.6218(7) 0.043(2) Uani 1 1 d . . .
C8 C 0.2038(5) 0.5238(9) 0.5590(7) 0.042(2) Uani 1 1 d . . .
C9 C 0.1754(5) 0.5396(9) 0.4231(7) 0.041(2) Uani 1 1 d . . .
C10 C 0.1173(5) 0.4227(9) 0.3675(8) 0.045(2) Uani 1 1 d . . .
C11 C 0.1011(5) 0.4158(11) 0.2290(8) 0.053(2) Uani 1 1 d . . .
C12 C 0.0337(6) 0.3335(13) 0.1705(10) 0.066(3) Uani 1 1 d . . .
N1 N 0.4312(4) 0.8830(6) 0.4523(5) 0.0303(14) Uani 1 1 d D . .
H1 H 0.450(4) 0.813(6) 0.500(5) 0.036 Uiso 1 1 d D U .
N2 N 0.3805(4) 1.0925(6) 0.3815(5) 0.0361(16) Uani 1 1 d . . .

loop_
_atom_site_aniso_label
_atom_site_aniso_U_11
_atom_site_aniso_U_22
_atom_site_aniso_U_33
_atom_site_aniso_U_23
_atom_site_aniso_U_13
_atom_site_aniso_U_12
S1 0.0721(15) 0.0296(11) 0.0269(10) 0.0002(8) 0.0194(10) 0.0085(10)
Si1 0.0555(19) 0.0228(15) 0.0152(13) -0.0013(11) 0.0135(13) 0.0049(13)
F1 0.078(4) 0.067(4) 0.031(3) 0.008(2) 0.020(3) -0.004(3)
F2 0.063(3) 0.052(3) 0.058(3) -0.008(2) 0.018(3) 0.013(3)
F3 0.081(4) 0.033(3) 0.063(3) 0.015(2) 0.010(3) 0.007(3)
F4 0.069(4) 0.073(4) 0.056(3) 0.005(3) 0.025(3) -0.015(3)
F5 0.062(3) 0.054(3) 0.045(3) -0.005(2) 0.019(3) -0.010(2)
F6 0.077(4) 0.034(3) 0.051(3) 0.002(2) 0.001(3) 0.001(2)
F7 0.084(4) 0.033(3) 0.087(4) 0.001(3) 0.009(3) 0.002(3)
F8 0.055(3) 0.059(3) 0.061(3) 0.000(3) 0.019(3) -0.005(2)
F9 0.070(4) 0.098(5) 0.085(4) -0.036(4) 0.030(4) -0.001(3)
F10 0.096(4) 0.063(4) 0.039(3) -0.001(3) 0.008(3) -0.024(3)
F11 0.111(6) 0.064(4) 0.119(6) -0.016(4) 0.008(5) -0.030(4)
F12 0.065(4) 0.091(5) 0.094(5) -0.035(4) 0.009(4) -0.015(3)
F13 0.114(6) 0.118(6) 0.063(4) -0.043(4) 0.018(4) -0.030(4)
F14 0.073(3) 0.030(2) 0.027(2) -0.0002(18) 0.003(2) 0.008(2)
F15 0.077(3) 0.030(2) 0.023(2) 0.0004(17) 0.021(2) -0.001(2)
F16 0.078(3) 0.020(2) 0.022(2) -0.0024(16) 0.020(2) 0.006(2)
C1 0.057(5) 0.014(3) 0.023(4) -0.004(3) 0.008(3) 0.000(3)
C2 0.060(5) 0.025(4) 0.022(4) -0.003(3) 0.014(4) -0.004(4)
C3 0.055(5) 0.028(4) 0.024(4) 0.003(3) 0.012(4) -0.010(4)
C4 0.074(6) 0.026(4) 0.032(4) 0.000(3) 0.007(4) 0.005(4)
C5 0.068(6) 0.025(4) 0.031(4) 0.000(3) 0.019(4) -0.003(4)
C6 0.049(5) 0.028(4) 0.034(4) -0.001(3) 0.010(4) 0.002(4)
C7 0.049(5) 0.052(5) 0.032(4) 0.006(4) 0.013(4) 0.011(4)
C8 0.043(5) 0.040(5) 0.046(5) 0.003(4) 0.014(4) -0.001(4)
C9 0.048(5) 0.028(4) 0.048(5) 0.001(4) 0.014(4) 0.004(4)
C10 0.046(5) 0.039(5) 0.050(5) 0.002(4) 0.012(4) 0.001(4)
C11 0.060(6) 0.047(5) 0.054(6) -0.006(4) 0.017(5) -0.007(5)
C12 0.071(8) 0.060(7) 0.070(7) -0.003(6) 0.019(6) -0.012(6)
N1 0.054(4) 0.019(3) 0.020(3) 0.003(2) 0.012(3) 0.000(3)
N2 0.069(5) 0.014(3) 0.025(3) -0.001(2) 0.010(3) 0.003(3)

loop_
_atom_type_symbol
_atom_type_description
_atom_type_scat_dispersion_real
_atom_type_scat_dispersion_imag
_atom_type_scat_source
C C 0.0033 0.0016 'International Tables Vol C Tables 4.2.6.8 and 6.1.1.4'
H H 0.0000 0.0000 'International Tables Vol C Tables 4.2.6.8 and 6.1.1.4'
N N 0.0061 0.0033 'International Tables Vol C Tables 4.2.6.8 and 6.1.1.4'
F F 0.0171 0.0103 'International Tables Vol C Tables 4.2.6.8 and 6.1.1.4'
S S 0.1246 0.1234 'International Tables Vol C Tables 4.2.6.8 and 6.1.1.4'
Si Si 0.0817 0.0704 'International Tables Vol C Tables 4.2.6.8 and 6.1.1.4'

loop_
_geom_angle_atom_site_label_1
_geom_angle_atom_site_label_2
_geom_angle_atom_site_label_3
_geom_angle
_geom_angle_site_symmetry_1
_geom_angle_site_symmetry_3
C1 S1 C5 99.6(3) . .
F14 Si1 F14 180.0(2) 3_666 .
F14 Si1 F15 90.3(2) 3_666 .
F14 Si1 F15 89.7(2) . .
F14 Si1 F15 89.7(2) 3_666 3_666
F14 Si1 F15 90.3(2) . 3_666
F15 Si1 F15 180.0 . 3_666
F14 Si1 F16 89.1(2) 3_666 3_666
F14 Si1 F16 90.9(2) . 3_666
F15 Si1 F16 90.82(19) . 3_666
F15 Si1 F16 89.18(19) 3_666 3_666
F14 Si1 F16 90.9(2) 3_666 .
F14 Si1 F16 89.1(2) . .
F15 Si1 F16 89.18(19) . .
F15 Si1 F16 90.82(19) 3_666 .
F16 Si1 F16 180.0 3_666 .
N1 C1 N2 108.3(6) . .
N1 C1 S1 129.7(5) . .
N2 C1 S1 122.0(5) . .
C3 C2 N1 106.9(6) . .
C3 C2 H2 126.6 . .
N1 C2 H2 126.6 . .
C2 C3 N2 107.8(6) . .
C2 C3 H3 126.1 . .
N2 C3 H3 126.1 . .
N2 C4 H4A 109.5 . .
N2 C4 H4B 109.5 . .
H4A C4 H4B 109.5 . .
N2 C4 H4C 109.5 . .
H4A C4 H4C 109.5 . .
H4B C4 H4C 109.5 . .
C6 C5 S1 114.9(6) . .
C6 C5 H5A 108.5 . .
S1 C5 H5A 108.5 . .
C6 C5 H5B 108.5 . .
S1 C5 H5B 108.5 . .
H5A C5 H5B 107.5 . .
C7 C6 C5 112.1(6) . .
C7 C6 H6A 109.2 . .
C5 C6 H6A 109.2 . .
C7 C6 H6B 109.2 . .
C5 C6 H6B 109.2 . .
H6A C6 H6B 107.9 . .
F2 C7 F1 105.6(6) . .
F2 C7 C6 112.1(7) . .
F1 C7 C6 109.3(7) . .
F2 C7 C8 108.8(7) . .
F1 C7 C8 103.8(7) . .
C6 C7 C8 116.4(7) . .
F4 C8 F3 108.8(6) . .
F4 C8 C7 108.5(7) . .
F3 C8 C7 108.8(7) . .
F4 C8 C9 107.8(7) . .
F3 C8 C9 106.9(6) . .
C7 C8 C9 115.8(7) . .
F6 C9 F5 107.3(6) . .
F6 C9 C10 108.4(7) . .
F5 C9 C10 109.4(6) . .
F6 C9 C8 108.7(6) . .
F5 C9 C8 107.9(7) . .
C10 C9 C8 114.8(7) . .
F8 C10 F7 109.6(7) . .
F8 C10 C9 110.0(7) . .
F7 C10 C9 108.7(7) . .
F8 C10 C11 107.8(7) . .
F7 C10 C11 105.7(7) . .
C9 C10 C11 114.9(7) . .
F9 C11 F10 107.8(7) . .
F9 C11 C12 109.7(8) . .
F10 C11 C12 106.2(8) . .
F9 C11 C10 108.7(8) . .
F10 C11 C10 107.4(7) . .
C12 C11 C10 116.6(8) . .
F12 C12 F13 108.1(10) . .
F12 C12 F11 107.6(9) . .
F13 C12 F11 106.4(9) . .
F12 C12 C11 113.7(9) . .
F13 C12 C11 111.4(9) . .
F11 C12 C11 109.3(9) . .
C1 N1 C2 109.1(6) . .
C1 N1 H1 128(5) . .
C2 N1 H1 122(5) . .
C1 N2 C3 107.9(6) . .
C1 N2 C4 126.6(6) . .
C3 N2 C4 125.4(6) . .

loop_
_geom_bond_atom_site_label_1
_geom_bond_atom_site_label_2
_geom_bond_distance
_geom_bond_site_symmetry_2
S1 C1 1.728(7) .
S1 C5 1.796(8) .
Si1 F14 1.661(5) 3_666
Si1 F14 1.661(5) .
Si1 F15 1.675(4) .
Si1 F15 1.676(4) 3_666
Si1 F16 1.705(4) 3_666
Si1 F16 1.705(4) .
F1 C7 1.383(9) .
F2 C7 1.338(9) .
F3 C8 1.347(9) .
F4 C8 1.338(9) .
F5 C9 1.357(9) .
F6 C9 1.348(9) .
F7 C10 1.348(10) .
F8 C10 1.318(9) .
F9 C11 1.338(10) .
F10 C11 1.362(11) .
F11 C12 1.335(12) .
F12 C12 1.304(12) .
F13 C12 1.318(12) .
C1 N1 1.334(9) .
C1 N2 1.342(9) .
C2 C3 1.340(11) .
C2 N1 1.387(9) .
C2 H2 0.9500 .
C3 N2 1.393(9) .
C3 H3 0.9500 .
C4 N2 1.469(9) .
C4 H4A 0.9800 .
C4 H4B 0.9800 .
C4 H4C 0.9800 .
C5 C6 1.530(11) .
C5 H5A 0.9900 .
C5 H5B 0.9900 .
C6 C7 1.502(11) .
C6 H6A 0.9900 .
C6 H6B 0.9900 .
C7 C8 1.546(12) .
C8 C9 1.558(12) .
C9 C10 1.536(12) .
C10 C11 1.572(13) .
C11 C12 1.479(14) .
N1 H1 0.858(10) .

loop_
_geom_hbond_atom_site_label_D
_geom_hbond_atom_site_label_H
_geom_hbond_atom_site_label_A
_geom_hbond_distance_DH
_geom_hbond_distance_HA
_geom_hbond_distance_DA
_geom_hbond_angle_DHA
N1 H1 F16 0.858(10) 1.905(16) 2.759(7) 173(8)

loop_
_geom_torsion_atom_site_label_1
_geom_torsion_atom_site_label_2
_geom_torsion_atom_site_label_3
_geom_torsion_atom_site_label_4
_geom_torsion
C5 S1 C1 N1 -7.7(8)
C5 S1 C1 N2 171.9(7)
N1 C2 C3 N2 -1.1(9)
C1 S1 C5 C6 -71.1(6)
S1 C5 C6 C7 -97.0(7)
C5 C6 C7 F2 55.0(9)
C5 C6 C7 F1 -61.8(9)
C5 C6 C7 C8 -178.8(7)
F2 C7 C8 F4 -54.8(8)
F1 C7 C8 F4 57.3(8)
C6 C7 C8 F4 177.4(7)
F2 C7 C8 F3 -173.0(6)
F1 C7 C8 F3 -60.9(7)
C6 C7 C8 F3 59.2(9)
F2 C7 C8 C9 66.5(8)
F1 C7 C8 C9 178.6(6)
C6 C7 C8 C9 -61.3(10)
F4 C8 C9 F6 77.8(8)
F3 C8 C9 F6 -165.3(6)
C7 C8 C9 F6 -43.9(9)
F4 C8 C9 F5 -166.0(6)
F3 C8 C9 F5 -49.2(8)
C7 C8 C9 F5 72.3(8)
F4 C8 C9 C10 -43.7(9)
F3 C8 C9 C10 73.1(8)
C7 C8 C9 C10 -165.4(7)
F6 C9 C10 F8 -51.1(9)
F5 C9 C10 F8 -167.9(6)
C8 C9 C10 F8 70.6(9)
F6 C9 C10 F7 -171.1(6)
F5 C9 C10 F7 72.1(8)
C8 C9 C10 F7 -49.4(9)
F6 C9 C10 C11 70.7(9)
F5 C9 C10 C11 -46.1(9)
C8 C9 C10 C11 -167.6(7)
F8 C10 C11 F9 -167.1(7)
F7 C10 C11 F9 -50.0(9)
C9 C10 C11 F9 69.8(9)
F8 C10 C11 F10 76.4(8)
F7 C10 C11 F10 -166.5(7)
C9 C10 C11 F10 -46.6(10)
F8 C10 C11 C12 -42.5(11)
F7 C10 C11 C12 74.6(10)
C9 C10 C11 C12 -165.5(8)
F9 C11 C12 F12 -170.4(8)
F10 C11 C12 F12 -54.1(11)
C10 C11 C12 F12 65.5(12)
F9 C11 C12 F13 -47.9(12)
F10 C11 C12 F13 68.4(11)
C10 C11 C12 F13 -172.0(9)
F9 C11 C12 F11 69.3(11)
F10 C11 C12 F11 -174.4(8)
C10 C11 C12 F11 -54.7(12)
N2 C1 N1 C2 -0.2(9)
S1 C1 N1 C2 179.5(6)
C3 C2 N1 C1 0.8(9)
N1 C1 N2 C3 -0.5(8)
S1 C1 N2 C3 179.8(5)
N1 C1 N2 C4 177.1(7)
S1 C1 N2 C4 -2.6(11)
C2 C3 N2 C1 1.0(9)
C2 C3 N2 C4 -176.6(7)
